data_1504896
loop_
_publ_author_name
'Matveenko, Maria'
'Banwell, Martin G.'
'Willis, Anthony C.'

_publ_section_title
;
 A chemoenzymatic total synthesis of the structure assigned to the
 alkaloid (+)-montabuphine.
;
_journal_issue 20
_journal_name_full 'Organic letters'
_journal_page_first 4693
_journal_page_last 4696
_journal_paper_doi 10.1021/ol801815k
_journal_volume 10
_journal_year 2008
_chemical_absolute_configuration syn
_chemical_compound_source local
_chemical_formula_moiety 'C17 H20 N O4 +, C2 H O4 -, 0.09(H2 O)'
_chemical_formula_sum 'C19 H21.18 N O8.09'
_chemical_formula_weight 392.95
_space_group_IT_number 4
_symmetry_cell_setting monoclinic
_symmetry_space_group_name_Hall 'P 2yb'
_symmetry_space_group_name_H-M 'P 1 21 1'
_atom_sites_solution_hydrogens geom
_atom_sites_solution_primary direct
_audit_creation_date 08-08-18
_audit_creation_method CRYSTALS_ver_12.85
_audit_update_record
;
2008-08-18 - Report on C19 H21.18 N1 O8.09
             by Anthony C. Willis
             for   Maria Matveenko and Martin Banwell

2008-08-18 - passes checkcif tests with minor warnings  
;
_cell_angle_alpha 90
_cell_angle_beta 92.8111(12)
_cell_angle_gamma 90
_cell_formula_units_Z 4
_cell_length_a 8.54860(10)
_cell_length_b 16.0954(3)
_cell_length_c 12.7901(2)
_cell_measurement_reflns_used 38429
_cell_measurement_temperature 200
_cell_measurement_theta_max 27.5
_cell_measurement_theta_min 2.6
_cell_volume 1757.71(5)
_computing_cell_refinement 'DENZO/SCALEPACK (Otwinowski & Minor, 1997)'
_computing_data_collection 'COLLECT (Nonius, 1997-2001).'
_computing_data_reduction 'DENZO/SCALEPACK (Otwinowski & Minor, 1997)'
_computing_molecular_graphics
; 
ORTEP-II (Johnson 1976) in teXsan (MSC, 1992-1997)
;
_computing_publication_material 'CRYSTALS (Betteridge et al., 2003)'
_computing_structure_refinement 'CRYSTALS (Betteridge et al., 2003)'
_computing_structure_solution 'SIR92 (Altomare et al., 1994)'
_diffrn_ambient_temperature 200
_diffrn_measured_fraction_theta_full 0.996
_diffrn_measured_fraction_theta_max 0.996
_diffrn_measurement_device 'Nonius KappaCCD'
_diffrn_measurement_device_type Area
_diffrn_measurement_method ' \f and \w scans with CCD '
_diffrn_radiation_monochromator graphite
_diffrn_radiation_type 'Mo K\a'
_diffrn_radiation_wavelength 0.71073
_diffrn_reflns_av_R_equivalents 0.039
_diffrn_reflns_limit_h_max 9
_diffrn_reflns_limit_h_min -11
_diffrn_reflns_limit_k_max 20
_diffrn_reflns_limit_k_min -20
_diffrn_reflns_limit_l_max 16
_diffrn_reflns_limit_l_min -16
_diffrn_reflns_number 37573
_diffrn_reflns_theta_full 27.478
_diffrn_reflns_theta_max 27.478
_diffrn_reflns_theta_min 2.700
_diffrn_standards_number 0
_exptl_absorpt_coefficient_mu 0.117
_exptl_absorpt_correction_T_max 0.987
_exptl_absorpt_correction_T_min 0.954
_exptl_absorpt_correction_type integration
_exptl_absorpt_process_details
;
via Gaussian method (Coppens, 1970) implemented in maXus (2000)
;
_exptl_crystal_colour colourless
_exptl_crystal_density_diffrn 1.484
_exptl_crystal_density_method 'not measured'
_exptl_crystal_description plate
_exptl_crystal_F_000 826.773
_exptl_crystal_size_max 0.46
_exptl_crystal_size_mid 0.45
_exptl_crystal_size_min 0.11
_refine_diff_density_max 0.19
_refine_diff_density_min -0.16
_refine_ls_abs_structure_details
;
The enantiomer has been assigned by reference to an unchanging chiral
centre in the synthetic procedure.
;
_refine_ls_extinction_method None
_refine_ls_goodness_of_fit_ref 0.9413
_refine_ls_hydrogen_treatment mixed
_refine_ls_matrix_type full
_refine_ls_number_parameters 533
_refine_ls_number_reflns 4159
_refine_ls_number_restraints 1
_refine_ls_R_factor_all 0.0293
_refine_ls_R_factor_gt 0.0265
_refine_ls_shift/su_max 0.022422
_refine_ls_structure_factor_coef Fsqd
_refine_ls_weighting_details
;
 Method= Modified Sheldrick 
 w=1/[\s^2^(F^2^) + ( 0.04P)^2^ + 0.00P] 
 ,where P=(max(Fo^2^,0) + 2Fc^2^)/3 
;
_refine_ls_weighting_scheme calc
_refine_ls_wR_factor_all 0.0675
_refine_ls_wR_factor_gt 0.0663
_refine_ls_wR_factor_ref 0.0675
_reflns_limit_h_max 11
_reflns_limit_h_min -11
_reflns_limit_k_max 20
_reflns_limit_k_min 0
_reflns_limit_l_max 16
_reflns_limit_l_min 0
_reflns_number_gt 3826
_reflns_number_total 4160
_reflns_threshold_expression I>2.0\s(I)
_oxford_diffrn_Wilson_B_factor 2.53
_oxford_diffrn_Wilson_scale 0.71
_oxford_refine_ls_r_factor_ref 0.0293
_oxford_refine_ls_scale 1.205(4)
_oxford_reflns_number_all 4159
_oxford_reflns_threshold_expression_ref I>-10.0\s(I)
_oxford_structure_analysis_title '8181104 ban0821'
_cod_data_source_file ol801815k_si_002.cif
_cod_data_source_block ban0821
_cod_depositor_comments
;
The following automatic conversions were performed:

'_symmetry_cell_setting' value 'Monoclinic' changed to 'monoclinic'
according to /home/saulius/struct/CIF-dictionaries/cif_core.dic
dictionary named 'cif_core.dic' version 2.4.1 from 2010-06-29.

Automatic conversion script
Id: cif_fix_values 1715 2011-07-08 13:25:40Z adriana 
;
_cod_original_sg_symbol_H-M 'P 1 21 1 '
_cod_database_code 1504896

loop_
_symmetry_equiv_pos_as_xyz
x,y,z
-x,y+1/2,-z

loop_
_atom_site_label
_atom_site_type_symbol
_atom_site_fract_x
_atom_site_fract_y
_atom_site_fract_z
_atom_site_U_iso_or_equiv
_atom_site_occupancy
_atom_site_adp_type
_atom_site_refinement_flags_posn
_atom_site_refinement_flags_occupancy
O11 O -0.0506(2) 0.15137(10) 0.30697(12) 0.0460 1.0000 Uani . .
O13 O 0.08360(18) 0.26031(10) 0.23219(11) 0.0421 1.0000 Uani . .
O20 O 0.56881(14) 0.48020(10) 0.70140(11) 0.0345 1.0000 Uani . .
O21 O 0.44105(15) 0.34204(9) 0.77222(10) 0.0331 1.0000 Uani . .
O111 O 0.29546(16) 0.09480(9) 0.49565(11) 0.0379 1.0000 Uani . .
O113 O 0.33672(17) 0.19665(10) 0.62183(11) 0.0408 1.0000 Uani . .
O120 O 0.15108(16) 0.59504(10) 0.31740(11) 0.0404 1.0000 Uani . .
O121 O 0.11717(13) 0.47081(9) 0.18172(9) 0.0289 1.0000 Uani . .
O201 O 0.33634(18) 0.08273(11) 1.04488(12) 0.0456 1.0000 Uani . .
O203 O 0.2203(2) 0.20474(11) 1.02793(13) 0.0489 1.0000 Uani . .
O205 O 0.25121(16) 0.05318(9) 0.84012(11) 0.0380 1.0000 Uani . .
O206 O 0.05680(15) 0.14493(9) 0.84856(12) 0.0412 1.0000 Uani . .
O301 O -0.08311(16) 0.27796(10) 0.88586(11) 0.0376 1.0000 Uani . .
O303 O -0.22011(18) 0.25372(11) 1.02806(12) 0.0452 1.0000 Uani . .
O305 O -0.21289(14) 0.42368(9) 0.85799(10) 0.0317 1.0000 Uani . .
O306 O -0.33923(14) 0.41202(9) 1.00537(10) 0.0321 1.0000 Uani . .
O999 O 0.6846(18) 0.1016(9) 0.0655(9) 0.0822 0.173(8) Uani . P
N6 N -0.04988(15) 0.38015(10) 0.69254(12) 0.0266 1.0000 Uani . .
N106 N 0.56248(16) 0.35253(10) 0.19636(12) 0.0269 1.0000 Uani . .
C1 C 0.30508(19) 0.48472(12) 0.63269(14) 0.0282 1.0000 Uani . .
C2 C 0.41040(18) 0.48479(12) 0.73054(14) 0.0278 1.0000 Uani . .
C3 C 0.37013(19) 0.41628(13) 0.80746(14) 0.0290 1.0000 Uani . .
C4 C 0.1918(2) 0.40751(14) 0.81331(14) 0.0325 1.0000 Uani . .
C5 C 0.12898(18) 0.37881(12) 0.70635(13) 0.0254 1.0000 Uani . .
C7 C -0.1130(2) 0.30266(12) 0.64104(14) 0.0284 1.0000 Uani . .
C8 C -0.06109(19) 0.29677(12) 0.52981(14) 0.0264 1.0000 Uani . .
C9 C -0.0893(2) 0.22151(12) 0.47543(14) 0.0302 1.0000 Uani . .
C10 C -0.0352(2) 0.21654(12) 0.37661(14) 0.0311 1.0000 Uani . .
C12 C 0.0303(2) 0.17687(14) 0.21592(16) 0.0384 1.0000 Uani . .
C14 C 0.04464(19) 0.28141(13) 0.33205(13) 0.0289 1.0000 Uani . .
C15 C 0.06974(18) 0.35572(12) 0.38214(14) 0.0280 1.0000 Uani . .
C16 C 0.01486(18) 0.36316(12) 0.48347(13) 0.0259 1.0000 Uani . .
C17 C 0.04047(18) 0.44387(12) 0.54341(14) 0.0273 1.0000 Uani . .
C18 C -0.08863(19) 0.45302(12) 0.62195(14) 0.0293 1.0000 Uani . .
C19 C 0.17823(18) 0.43743(11) 0.62210(13) 0.0255 1.0000 Uani . .
C22 C 0.4271(3) 0.27445(15) 0.84220(18) 0.0461 1.0000 Uani . .
C101 C 0.38892(19) 0.51834(12) 0.34145(14) 0.0273 1.0000 Uani . .
C102 C 0.2873(2) 0.56899(12) 0.26607(14) 0.0291 1.0000 Uani . .
C103 C 0.24652(18) 0.52341(12) 0.16322(14) 0.0271 1.0000 Uani . .
C104 C 0.38671(18) 0.47296(12) 0.12751(13) 0.0274 1.0000 Uani . .
C105 C 0.41649(18) 0.40636(11) 0.21003(13) 0.0242 1.0000 Uani . .
C107 C 0.5259(2) 0.26271(12) 0.21512(14) 0.0298 1.0000 Uani . .
C108 C 0.48122(19) 0.24937(12) 0.32726(14) 0.0262 1.0000 Uani . .
C109 C 0.4101(2) 0.17328(12) 0.35142(15) 0.0291 1.0000 Uani . .
C110 C 0.3662(2) 0.16294(12) 0.45211(15) 0.0290 1.0000 Uani . .
C112 C 0.2517(2) 0.12196(13) 0.59719(16) 0.0362 1.0000 Uani . .
C114 C 0.3905(2) 0.22368(12) 0.52780(14) 0.0295 1.0000 Uani . .
C115 C 0.46165(19) 0.29808(12) 0.50689(14) 0.0289 1.0000 Uani . .
C116 C 0.50704(18) 0.31043(12) 0.40346(14) 0.0264 1.0000 Uani . .
C117 C 0.57389(19) 0.39384(12) 0.37230(14) 0.0271 1.0000 Uani . .
C118 C 0.68067(19) 0.38103(13) 0.28092(14) 0.0308 1.0000 Uani . .
C119 C 0.44814(17) 0.44546(12) 0.31617(13) 0.0247 1.0000 Uani . .
C122 C 0.0494(2) 0.43351(16) 0.09049(16) 0.0409 1.0000 Uani . .
C202 C 0.2452(2) 0.13660(13) 0.99221(16) 0.0350 1.0000 Uani . .
C204 C 0.17832(19) 0.10810(12) 0.88346(15) 0.0310 1.0000 Uani . .
C302 C -0.18271(19) 0.29666(12) 0.95608(14) 0.0280 1.0000 Uani . .
C304 C -0.25101(18) 0.38530(12) 0.93780(13) 0.0261 1.0000 Uani . .
H11 H 0.3287 0.5216 0.5789 0.0357 1.0000 Uiso R .
H21 H 0.3959 0.5372 0.7671 0.0328 1.0000 Uiso R .
H31 H 0.4151 0.4290 0.8786 0.0340 1.0000 Uiso R .
H41 H 0.1465 0.4617 0.8312 0.0384 1.0000 Uiso R .
H42 H 0.1670 0.3671 0.8665 0.0385 1.0000 Uiso R .
H61 H -0.093(3) 0.3862(15) 0.7530(19) 0.0403 1.0000 Uiso . .
H71 H -0.2248 0.3047 0.6409 0.0341 1.0000 Uiso R .
H72 H -0.0753 0.2557 0.6802 0.0340 1.0000 Uiso R .
H91 H -0.1405 0.1761 0.5048 0.0346 1.0000 Uiso R .
H121 H 0.1211 0.1396 0.2081 0.0467 1.0000 Uiso R .
H122 H -0.0433 0.1750 0.1512 0.0462 1.0000 Uiso R .
H151 H 0.1185 0.4016 0.3504 0.0336 1.0000 Uiso R .
H171 H 0.0462 0.4915 0.4959 0.0317 1.0000 Uiso R .
H181 H -0.0772 0.5047 0.6615 0.0343 1.0000 Uiso R .
H182 H -0.1956 0.4480 0.5905 0.0353 1.0000 Uiso R .
H201 H 0.616(3) 0.4677(18) 0.760(2) 0.0524 1.0000 Uiso . .
H221 H 0.4970 0.2308 0.8186 0.0700 1.0000 Uiso R .
H222 H 0.4589 0.2921 0.9137 0.0680 1.0000 Uiso R .
H223 H 0.3185 0.2529 0.8401 0.0696 1.0000 Uiso R .
H1011 H 0.4115 0.5413 0.4087 0.0332 1.0000 Uiso R .
H1021 H 0.3475 0.6178 0.2475 0.0339 1.0000 Uiso R .
H1031 H 0.2100 0.5644 0.1078 0.0325 1.0000 Uiso R .
H1041 H 0.4788 0.5090 0.1218 0.0327 1.0000 Uiso R .
H1042 H 0.3630 0.4484 0.0578 0.0314 1.0000 Uiso R .
H1051 H 0.3297 0.3687 0.2117 0.0295 1.0000 Uiso R .
H1061 H 0.605(3) 0.3566(16) 0.1283(19) 0.0401 1.0000 Uiso . .
H1071 H 0.6213 0.2309 0.2017 0.0352 1.0000 Uiso R .
H1072 H 0.4392 0.2471 0.1656 0.0359 1.0000 Uiso R .
H1091 H 0.3954 0.1312 0.3007 0.0354 1.0000 Uiso R .
H1121 H 0.2873 0.0796 0.6480 0.0448 1.0000 Uiso R .
H1122 H 0.1374 0.1335 0.5960 0.0441 1.0000 Uiso R .
H1151 H 0.4772 0.3396 0.5598 0.0351 1.0000 Uiso R .
H1171 H 0.6264 0.4219 0.4335 0.0326 1.0000 Uiso R .
H1181 H 0.7273 0.4328 0.2593 0.0368 1.0000 Uiso R .
H1182 H 0.7600 0.3381 0.2907 0.0362 1.0000 Uiso R .
H1201 H 0.075(3) 0.6005(18) 0.268(2) 0.0600 1.0000 Uiso . .
H1221 H -0.0492 0.4074 0.1092 0.0607 1.0000 Uiso R .
H1222 H 0.0279 0.4758 0.0362 0.0609 1.0000 Uiso R .
H1223 H 0.1206 0.3914 0.0636 0.0590 1.0000 Uiso R .
H1224 H 0.1654 0.3222 0.6933 0.0297 1.0000 Uiso R .
H2011 H 0.338(3) 0.030(2) 1.004(2) 0.0687 1.0000 Uiso . .
H3011 H -0.029(3) 0.223(2) 0.895(2) 0.0586 1.0000 Uiso . .

loop_
_atom_site_aniso_label
_atom_site_aniso_U_11
_atom_site_aniso_U_22
_atom_site_aniso_U_33
_atom_site_aniso_U_23
_atom_site_aniso_U_13
_atom_site_aniso_U_12
O11 0.0691(10) 0.0367(8) 0.0333(8) -0.0085(7) 0.0145(7) -0.0092(7)
O13 0.0560(8) 0.0431(8) 0.0283(7) -0.0062(6) 0.0139(6) -0.0064(7)
O20 0.0229(6) 0.0413(8) 0.0398(8) 0.0101(6) 0.0056(5) -0.0012(5)
O21 0.0342(6) 0.0299(7) 0.0351(7) 0.0047(6) 0.0025(5) -0.0014(5)
O111 0.0511(8) 0.0292(7) 0.0340(7) 0.0043(6) 0.0093(6) -0.0052(6)
O113 0.0572(9) 0.0368(8) 0.0292(7) 0.0023(6) 0.0113(6) -0.0072(7)
O120 0.0387(7) 0.0470(9) 0.0354(8) -0.0115(7) 0.0010(6) 0.0166(6)
O121 0.0227(5) 0.0373(7) 0.0268(6) -0.0032(5) 0.0031(4) 0.0000(5)
O201 0.0539(9) 0.0422(9) 0.0400(8) 0.0034(7) -0.0052(7) -0.0025(7)
O203 0.0673(10) 0.0383(9) 0.0418(9) -0.0091(7) 0.0091(7) -0.0039(8)
O205 0.0418(7) 0.0365(8) 0.0359(7) -0.0054(6) 0.0042(6) 0.0097(6)
O206 0.0336(7) 0.0339(8) 0.0555(9) -0.0082(7) -0.0027(6) 0.0039(6)
O301 0.0432(7) 0.0329(7) 0.0380(7) 0.0029(6) 0.0149(6) 0.0107(6)
O303 0.0461(8) 0.0465(9) 0.0441(8) 0.0149(7) 0.0130(6) 0.0027(7)
O305 0.0320(6) 0.0350(7) 0.0289(6) 0.0035(6) 0.0091(5) 0.0068(5)
O306 0.0274(6) 0.0398(7) 0.0299(7) -0.0044(6) 0.0095(5) 0.0026(5)
O999 0.124(12) 0.074(9) 0.049(8) -0.004(6) 0.011(7) 0.017(8)
N6 0.0218(6) 0.0329(8) 0.0255(7) 0.0004(6) 0.0055(5) -0.0002(6)
N106 0.0225(6) 0.0317(8) 0.0270(7) 0.0020(6) 0.0056(5) 0.0044(6)
C1 0.0270(8) 0.0270(9) 0.0311(9) 0.0013(7) 0.0079(6) 0.0000(7)
C2 0.0239(7) 0.0272(9) 0.0328(9) -0.0012(8) 0.0047(6) -0.0012(7)
C3 0.0265(8) 0.0349(10) 0.0257(8) -0.0025(8) 0.0020(6) -0.0040(7)
C4 0.0280(8) 0.0448(11) 0.0253(8) -0.0027(8) 0.0064(6) -0.0052(8)
C5 0.0204(7) 0.0316(9) 0.0246(8) 0.0010(7) 0.0050(6) -0.0002(6)
C7 0.0251(8) 0.0326(9) 0.0279(9) 0.0017(7) 0.0053(6) -0.0040(7)
C8 0.0237(7) 0.0313(9) 0.0244(8) 0.0017(7) 0.0033(6) 0.0007(6)
C9 0.0327(9) 0.0311(9) 0.0271(9) 0.0039(8) 0.0036(7) -0.0022(7)
C10 0.0327(9) 0.0312(10) 0.0292(9) -0.0026(8) 0.0018(7) 0.0016(7)
C12 0.0453(11) 0.0403(11) 0.0300(10) -0.0026(9) 0.0055(8) 0.0026(9)
C14 0.0253(8) 0.0387(10) 0.0230(8) 0.0017(8) 0.0032(6) 0.0036(7)
C15 0.0229(7) 0.0349(10) 0.0263(8) 0.0042(8) 0.0022(6) -0.0014(7)
C16 0.0222(7) 0.0299(9) 0.0256(8) 0.0021(7) 0.0007(6) 0.0007(6)
C17 0.0274(8) 0.0288(9) 0.0259(8) 0.0031(7) 0.0036(6) -0.0005(7)
C18 0.0266(8) 0.0304(9) 0.0312(9) 0.0011(7) 0.0040(6) 0.0036(7)
C19 0.0250(7) 0.0267(9) 0.0252(8) -0.0010(7) 0.0058(6) 0.0007(6)
C22 0.0525(12) 0.0380(12) 0.0466(12) 0.0123(10) -0.0096(10) -0.0100(10)
C101 0.0263(8) 0.0291(9) 0.0264(8) -0.0020(7) 0.0005(6) -0.0032(7)
C102 0.0289(8) 0.0263(9) 0.0323(9) -0.0011(7) 0.0027(7) 0.0019(7)
C103 0.0241(7) 0.0312(9) 0.0265(8) 0.0036(7) 0.0051(6) 0.0031(7)
C104 0.0235(7) 0.0347(10) 0.0246(8) 0.0032(7) 0.0069(6) 0.0037(7)
C105 0.0190(7) 0.0291(9) 0.0247(8) -0.0007(7) 0.0045(6) 0.0027(6)
C107 0.0317(8) 0.0287(9) 0.0296(9) 0.0002(8) 0.0078(7) 0.0035(7)
C108 0.0243(7) 0.0279(9) 0.0266(9) 0.0008(7) 0.0029(6) 0.0046(6)
C109 0.0316(8) 0.0270(9) 0.0286(9) -0.0013(7) 0.0017(7) 0.0030(7)
C110 0.0304(8) 0.0244(9) 0.0324(9) 0.0051(7) 0.0026(7) 0.0005(7)
C112 0.0407(10) 0.0348(10) 0.0338(10) 0.0048(8) 0.0088(8) -0.0003(8)
C114 0.0328(8) 0.0328(10) 0.0233(8) 0.0038(7) 0.0040(7) 0.0039(7)
C115 0.0303(8) 0.0298(9) 0.0263(9) 0.0003(7) -0.0004(7) 0.0016(7)
C116 0.0236(7) 0.0284(9) 0.0271(9) 0.0019(7) -0.0001(6) 0.0027(7)
C117 0.0234(7) 0.0291(9) 0.0287(9) 0.0018(7) -0.0019(6) -0.0006(6)
C118 0.0206(7) 0.0354(10) 0.0362(10) 0.0052(8) 0.0001(6) 0.0008(7)
C119 0.0207(7) 0.0289(9) 0.0244(8) 0.0021(7) 0.0011(6) -0.0032(6)
C122 0.0322(9) 0.0538(13) 0.0360(10) -0.0086(10) -0.0035(8) -0.0015(9)
C202 0.0372(9) 0.0353(11) 0.0331(10) 0.0002(8) 0.0087(8) -0.0070(8)
C204 0.0282(8) 0.0283(9) 0.0370(10) 0.0007(8) 0.0070(7) -0.0036(7)
C302 0.0252(8) 0.0324(10) 0.0264(9) -0.0003(7) 0.0026(6) -0.0017(7)
C304 0.0193(7) 0.0331(9) 0.0261(8) -0.0033(7) 0.0029(6) -0.0017(6)

loop_
_atom_type_symbol
_atom_type_scat_dispersion_real
_atom_type_scat_dispersion_imag
_atom_type_scat_Cromer_Mann_a1
_atom_type_scat_Cromer_Mann_b1
_atom_type_scat_Cromer_Mann_a2
_atom_type_scat_Cromer_Mann_b2
_atom_type_scat_Cromer_Mann_a3
_atom_type_scat_Cromer_Mann_b3
_atom_type_scat_Cromer_Mann_a4
_atom_type_scat_Cromer_Mann_b4
_atom_type_scat_Cromer_Mann_c
_atom_type_scat_source
C 0.0033 0.0016 2.3100 20.8439 1.0200 10.2075 1.5886 0.5687 0.8650 51.6512 0.2156 'International Tables Vol C 4.2.6.8 and 6.1.1.4'
H 0.0000 0.0000 0.4930 10.5109 0.3229 26.1257 0.1402 3.1424 0.0408 57.7998 0.0030 'International Tables Vol C 4.2.6.8 and 6.1.1.4'
N 0.0061 0.0033 12.2126 0.0057 3.1322 9.8933 2.0125 28.9975 1.1663 0.5826 -11.5290 'International Tables Vol C 4.2.6.8 and 6.1.1.4'
O 0.0106 0.0060 3.0485 13.2771 2.2868 5.7011 1.5463 0.3239 0.8670 32.9089 0.2508 'International Tables Vol C 4.2.6.8 and 6.1.1.4'

loop_
_exptl_crystal_face_index_h
_exptl_crystal_face_index_k
_exptl_crystal_face_index_l
_exptl_crystal_face_perp_dist
1 1 0 0.180
-1 -1 0 0.230
0 0 1 0.080
0 0 -1 0.030
0 -1 0 0.228
0 1 0 0.234
-2 1 0 0.132
2 -1 0 0.300

loop_
_geom_angle_atom_site_label_1
_geom_angle_atom_site_label_2
_geom_angle_atom_site_label_3
_geom_angle
_geom_angle_publ_flag
C10 O11 C12 105.71(15) yes
C12 O13 C14 106.05(15) yes
C2 O20 H201 101.6(17) no
C3 O21 C22 113.22(15) yes
C110 O111 C112 105.14(14) yes
C112 O113 C114 105.09(15) yes
C102 O120 H1201 106.5(17) no
C103 O121 C122 114.01(14) yes
C202 O201 H2011 108.2(18) no
C302 O301 H3011 115.9(15) no
C5 N6 C7 112.03(14) yes
C5 N6 C18 105.61(13) yes
C7 N6 C18 108.70(13) yes
C5 N6 H61 111.3(15) no
C7 N6 H61 108.6(16) no
C18 N6 H61 110.5(16) no
C105 N106 C107 110.39(13) yes
C105 N106 C118 105.38(13) yes
C107 N106 C118 108.32(14) yes
C105 N106 H1061 114.3(14) no
C107 N106 H1061 107.5(15) no
C118 N106 H1061 110.8(13) no
C2 C1 C19 122.54(16) yes
C2 C1 H11 117.9 no
C19 C1 H11 119.5 no
C1 C2 O20 108.66(14) yes
C1 C2 C3 112.97(14) yes
O20 C2 C3 112.22(14) yes
C1 C2 H21 108.3 no
O20 C2 H21 108.4 no
C3 C2 H21 106.1 no
C2 C3 O21 106.80(13) yes
C2 C3 C4 110.67(15) yes
O21 C3 C4 112.17(15) yes
C2 C3 H31 110.6 no
O21 C3 H31 108.2 no
C4 C3 H31 108.4 no
C3 C4 C5 106.98(13) yes
C3 C4 H41 109.4 no
C5 C4 H41 110.6 no
C3 C4 H42 110.2 no
C5 C4 H42 110.4 no
H41 C4 H42 109.2 no
N6 C5 C4 114.02(13) yes
N6 C5 C19 102.77(13) yes
C4 C5 C19 110.80(15) yes
N6 C5 H1224 108.5 no
C4 C5 H1224 109.6 no
C19 C5 H1224 111.0 no
N6 C7 C8 110.46(14) yes
N6 C7 H71 108.1 no
C8 C7 H71 109.8 no
N6 C7 H72 108.9 no
C8 C7 H72 109.6 no
H71 C7 H72 109.9 no
C7 C8 C9 117.77(16) yes
C7 C8 C16 120.96(16) yes
C9 C8 C16 121.26(16) yes
C8 C9 C10 116.59(17) yes
C8 C9 H91 122.9 no
C10 C9 H91 120.5 no
O11 C10 C9 127.96(18) yes
O11 C10 C14 109.94(16) yes
C9 C10 C14 122.09(18) yes
O11 C12 O13 108.16(15) yes
O11 C12 H121 108.6 no
O13 C12 H121 109.8 no
O11 C12 H122 110.3 no
O13 C12 H122 109.1 no
H121 C12 H122 110.9 no
C10 C14 O13 110.00(17) yes
C10 C14 C15 122.35(16) yes
O13 C14 C15 127.56(17) yes
C14 C15 C16 117.03(16) yes
C14 C15 H151 122.8 no
C16 C15 H151 120.1 no
C15 C16 C8 120.62(16) yes
C15 C16 C17 119.48(15) yes
C8 C16 C17 119.90(14) yes
C16 C17 C18 108.77(14) yes
C16 C17 C19 111.40(14) yes
C18 C17 C19 97.59(13) yes
C16 C17 H171 111.5 no
C18 C17 H171 112.9 no
C19 C17 H171 113.8 no
C17 C18 N6 99.99(13) yes
C17 C18 H181 111.3 no
N6 C18 H181 109.9 no
C17 C18 H182 114.1 no
N6 C18 H182 110.7 no
H181 C18 H182 110.5 no
C17 C19 C5 106.41(13) yes
C17 C19 C1 129.32(17) yes
C5 C19 C1 122.80(16) yes
O21 C22 H221 106.5 no
O21 C22 H222 109.7 no
H221 C22 H222 110.4 no
O21 C22 H223 111.1 no
H221 C22 H223 109.0 no
H222 C22 H223 110.0 no
C102 C101 C119 122.61(16) yes
C102 C101 H1011 117.1 no
C119 C101 H1011 120.2 no
C101 C102 O120 108.81(15) yes
C101 C102 C103 112.99(15) yes
O120 C102 C103 112.27(14) yes
C101 C102 H1021 107.3 no
O120 C102 H1021 109.1 no
C103 C102 H1021 106.1 no
C102 C103 O121 106.78(13) yes
C102 C103 C104 111.14(13) yes
O121 C103 C104 111.06(15) yes
C102 C103 H1031 109.9 no
O121 C103 H1031 106.9 no
C104 C103 H1031 110.9 no
C103 C104 C105 105.87(13) yes
C103 C104 H1041 110.5 no
C105 C104 H1041 111.2 no
C103 C104 H1042 110.6 no
C105 C104 H1042 111.4 no
H1041 C104 H1042 107.4 no
N106 C105 C104 115.39(13) yes
N106 C105 C119 103.11(12) yes
C104 C105 C119 110.35(15) yes
N106 C105 H1051 106.3 no
C104 C105 H1051 111.0 no
C119 C105 H1051 110.4 no
N106 C107 C108 110.57(14) yes
N106 C107 H1071 107.0 no
C108 C107 H1071 109.9 no
N106 C107 H1072 107.4 no
C108 C107 H1072 110.8 no
H1071 C107 H1072 111.1 no
C107 C108 C109 117.51(16) yes
C107 C108 C116 121.50(16) yes
C109 C108 C116 120.99(16) yes
C108 C109 C110 116.95(17) yes
C108 C109 H1091 121.2 no
C110 C109 H1091 121.8 no
O111 C110 C109 128.37(17) yes
O111 C110 C114 109.41(15) yes
C109 C110 C114 122.22(17) yes
O111 C112 O113 107.59(14) yes
O111 C112 H1121 107.6 no
O113 C112 H1121 107.5 no
O111 C112 H1122 110.0 no
O113 C112 H1122 109.6 no
H1121 C112 H1122 114.4 no
C110 C114 O113 110.00(16) yes
C110 C114 C115 122.12(16) yes
O113 C114 C115 127.87(17) yes
C114 C115 C116 116.72(17) yes
C114 C115 H1151 121.3 no
C116 C115 H1151 122.0 no
C115 C116 C108 120.98(16) yes
C115 C116 C117 119.65(16) yes
C108 C116 C117 119.21(15) yes
C116 C117 C118 109.08(15) yes
C116 C117 C119 110.01(13) yes
C118 C117 C119 98.52(14) yes
C116 C117 H1171 110.9 no
C118 C117 H1171 113.6 no
C119 C117 H1171 114.1 no
C117 C118 N106 100.60(12) yes
C117 C118 H1181 111.8 no
N106 C118 H1181 109.0 no
C117 C118 H1182 115.8 no
N106 C118 H1182 108.3 no
H1181 C118 H1182 110.7 no
C117 C119 C105 106.86(14) yes
C117 C119 C101 129.97(16) yes
C105 C119 C101 122.37(16) yes
O121 C122 H1221 107.6 no
O121 C122 H1222 110.2 no
H1221 C122 H1222 109.6 no
O121 C122 H1223 110.2 no
H1221 C122 H1223 110.1 no
H1222 C122 H1223 109.1 no
O201 C202 O203 120.7(2) yes
O201 C202 C204 116.39(17) yes
O203 C202 C204 122.94(19) yes
C202 C204 O206 116.19(17) yes
C202 C204 O205 116.45(17) yes
O206 C204 O205 127.34(19) yes
O301 C302 O303 126.89(18) yes
O301 C302 C304 111.20(15) yes
O303 C302 C304 121.91(16) yes
C302 C304 O306 116.50(16) yes
C302 C304 O305 117.73(14) yes
O306 C304 O305 125.77(18) yes

loop_
_geom_bond_atom_site_label_1
_geom_bond_atom_site_label_2
_geom_bond_distance
_geom_bond_publ_flag
O11 C10 1.378(2) yes
O11 C12 1.443(2) yes
O13 C12 1.430(3) yes
O13 C14 1.378(2) yes
O20 C2 1.4240(19) yes
O20 H201 0.86(3) no
O21 C3 1.423(2) yes
O21 C22 1.417(3) yes
O111 C110 1.382(2) yes
O111 C112 1.437(2) yes
O113 C112 1.432(2) yes
O113 C114 1.379(2) yes
O120 C102 1.428(2) yes
O120 H1201 0.89(3) no
O121 C103 1.422(2) yes
O121 C122 1.411(2) yes
O201 C202 1.327(3) yes
O201 H2011 1.00(4) no
O203 C202 1.211(3) yes
O205 C204 1.229(2) yes
O206 C204 1.259(2) yes
O301 C302 1.303(2) yes
O301 H3011 1.01(3) no
O303 C302 1.207(2) yes
O305 C304 1.250(2) yes
O306 C304 1.251(2) yes
N6 C5 1.531(2) yes
N6 C7 1.498(2) yes
N6 C18 1.507(2) yes
N6 H61 0.88(2) no
N106 C105 1.536(2) yes
N106 C107 1.501(2) yes
N106 C118 1.514(2) yes
N106 H1061 0.96(2) no
C1 C2 1.505(2) yes
C1 C19 1.326(2) yes
C1 H11 0.938 no
C2 C3 1.528(3) yes
C2 H21 0.975 no
C3 C4 1.537(2) yes
C3 H31 0.991 no
C4 C5 1.517(2) yes
C4 H41 0.985 no
C4 H42 0.972 no
C5 C19 1.508(2) yes
C5 H1224 0.979 no
C7 C8 1.514(2) yes
C7 H71 0.957 no
C7 H72 0.954 no
C8 C9 1.412(3) yes
C8 C16 1.397(2) yes
C9 C10 1.369(3) yes
C9 H91 0.940 no
C10 C14 1.385(3) yes
C12 H121 0.990 no
C12 H122 1.016 no
C14 C15 1.369(3) yes
C15 C16 1.405(2) yes
C15 H151 0.949 no
C16 C17 1.519(3) yes
C17 C18 1.535(2) yes
C17 C19 1.515(2) yes
C17 H171 0.982 no
C18 H181 0.975 no
C18 H182 0.984 no
C22 H221 0.979 no
C22 H222 0.983 no
C22 H223 0.991 no
C101 C102 1.505(2) yes
C101 C119 1.324(3) yes
C101 H1011 0.947 no
C102 C103 1.531(2) yes
C102 H1021 0.975 no
C103 C104 1.536(2) yes
C103 H1031 1.006 no
C104 C105 1.517(2) yes
C104 H1041 0.983 no
C104 H1042 0.987 no
C105 C119 1.509(2) yes
C105 H1051 0.959 no
C107 C108 1.518(2) yes
C107 H1071 0.985 no
C107 H1072 0.984 no
C108 C109 1.409(3) yes
C108 C116 1.394(2) yes
C109 C110 1.369(3) yes
C109 H1091 0.942 no
C110 C114 1.384(3) yes
C112 H1121 0.980 no
C112 H1122 0.993 no
C114 C115 1.375(3) yes
C115 C116 1.411(2) yes
C115 H1151 0.956 no
C116 C117 1.520(2) yes
C117 C118 1.532(2) yes
C117 C119 1.512(2) yes
C117 H1171 0.992 no
C118 H1181 0.970 no
C118 H1182 0.971 no
C122 H1221 0.982 no
C122 H1222 0.984 no
C122 H1223 0.984 no
C202 C204 1.547(3) yes
C302 C304 1.555(3) yes

loop_
_geom_contact_atom_site_label_1
_geom_contact_atom_site_label_2
_geom_contact_distance
_geom_contact_site_symmetry_2
_geom_contact_publ_flag
O11 C18 3.511(2) 2_546 no
O11 C1 3.562(2) 2_546 no
O13 O203 3.048(2) 1_554 no
O13 C122 3.330(3) . no
O13 C109 3.415(2) . no
O13 O121 3.464(2) . no
O13 C108 3.558(2) . no
O13 O303 3.592(2) 1_554 no
O20 O305 2.820(2) 1_655 no
O20 C18 3.177(2) 1_655 no
O20 C109 3.187(2) 2_656 no
O20 O111 3.375(2) 2_656 no
O20 C110 3.595(2) 2_656 no
O21 O113 3.131(2) . no
O21 C304 3.369(2) 1_655 no
O21 O305 3.371(2) 1_655 no
O21 C115 3.480(2) . no
O111 C18 3.215(2) 2_546 no
O111 C101 3.547(2) 2_646 no
O113 C22 3.146(3) . no
O120 O206 2.818(2) 2_556 no
O120 C7 3.402(2) 2_556 no
O120 C9 3.403(2) 2_556 no
O121 O206 3.187(2) 2_556 no
O121 C15 3.204(2) . no
O121 O205 3.416(2) 2_556 no
O121 C204 3.428(2) 2_556 no
O201 O306 2.822(2) 2_547 no
O201 O999 2.99(2) 1_556 no
O201 O305 3.056(2) 2_547 no
O201 C304 3.270(3) 2_547 no
O203 C12 3.001(3) 1_556 no
O203 C22 3.231(3) . no
O203 O301 3.310(2) . no
O203 C107 3.580(2) 1_556 no
O205 O306 3.080(2) 2_547 no
O205 C118 3.241(2) 2_646 no
O205 C112 3.299(2) . no
O205 C104 3.361(2) 2_646 no
O205 C122 3.365(2) 2_546 no
O206 O301 2.510(2) . no
O206 C103 3.246(2) 2_546 no
O206 C102 3.446(2) 2_546 no
O206 C302 3.510(2) . no
O301 N6 2.995(2) . no
O301 C7 3.154(2) . no
O301 C4 3.308(2) . no
O301 C5 3.406(2) . no
O301 C204 3.532(2) . no
O303 O999 2.63(1) 1_456 no
O303 C107 3.312(2) 1_456 no
O303 N106 3.318(2) 1_456 no
O303 C12 3.374(2) 1_556 no
O305 N6 2.683(2) . no
O305 C18 3.283(2) . no
O305 C7 3.529(2) . no
O305 C4 3.543(2) . no
O305 C3 3.593(2) 1_455 no
O306 N106 2.791(2) 1_456 no
O306 C104 3.041(2) 1_456 no
O306 C105 3.429(2) 1_456 no
O306 C3 3.460(2) 1_455 no
O306 C122 3.462(2) 1_556 no
O306 C118 3.555(2) 1_456 no
O306 C22 3.583(3) 1_455 no
O999 C104 3.26(1) 2_645 no
O999 C103 3.26(1) 2_645 no
O999 C2 3.35(1) 2_646 no
O999 C3 3.44(1) 2_646 no
O999 C107 3.53(1) . no
C2 C109 3.580(3) 2_656 no
C12 C202 3.535(3) 1_554 no
C14 C118 3.533(2) 1_455 no
C14 C109 3.574(2) . no
C15 C118 3.533(2) 1_455 no
C22 C202 3.364(3) . no
C22 C304 3.453(3) 1_655 no
C22 C204 3.476(3) . no
C22 C302 3.592(3) 1_655 no
C101 C112 3.550(2) 2_656 no
C122 C304 3.243(2) 1_554 no
C122 C302 3.378(3) 1_554 no
C122 C204 3.444(3) 2_556 no

loop_
_geom_hbond_atom_site_label_D
_geom_hbond_atom_site_label_H
_geom_hbond_atom_site_label_A
_geom_hbond_site_symmetry_A
_geom_hbond_angle_DHA
_geom_hbond_distance_DH
_geom_hbond_distance_HA
_geom_hbond_distance_DA
_geom_hbond_publ_flag
N6 H61 O305 . 163(2) 0.88(2) 1.83(2) 2.683(3) no
O20 H201 O305 1_655 158(2) 0.86(3) 2.01(3) 2.820(3) no
N106 H1061 O306 1_654 155(2) 0.96(2) 1.89(2) 2.791(3) no
O120 H1201 O206 2_556 162(3) 0.89(3) 1.95(3) 2.818(3) no
O201 H2011 O306 2_547 152(2) 1.00(3) 1.90(3) 2.822(3) no
O301 H3011 O206 . 151(2) 1.01(3) 1.58(3) 2.510(3) no

loop_
_geom_torsion_atom_site_label_1
_geom_torsion_atom_site_label_2
_geom_torsion_atom_site_label_3
_geom_torsion_atom_site_label_4
_geom_torsion
_geom_torsion_publ_flag
O11 C10 C9 C8 -178.4(2) no
O11 C10 C14 O13 -0.0(2) no
O11 C10 C14 C15 176.7(2) no
O11 C12 O13 C14 3.7(2) no
O13 C12 O11 C10 -3.7(2) no
O13 C14 C10 C9 -179.2(2) no
O13 C14 C15 C16 178.1(2) no
O20 C2 C1 C19 134.0(2) no
O20 C2 C3 O21 -41.8(2) no
O20 C2 C3 C4 -164.1(2) no
O21 C3 C2 C1 81.5(2) no
O21 C3 C4 C5 -54.5(2) no
O111 C110 C109 C108 -179.7(2) no
O111 C110 C114 O113 0.1(2) no
O111 C110 C114 C115 178.9(2) no
O111 C112 O113 C114 16.2(2) no
O113 C112 O111 C110 -16.2(2) no
O113 C114 C110 C109 -179.4(2) no
O113 C114 C115 C116 179.6(2) no
O120 C102 C101 C119 131.6(2) no
O120 C102 C103 O121 -40.9(2) no
O120 C102 C103 C104 -162.2(2) no
O121 C103 C102 C101 82.7(2) no
O121 C103 C104 C105 -53.8(2) no
O201 C202 C204 O205 -23.2(3) no
O201 C202 C204 O206 158.0(2) no
O203 C202 C204 O205 155.1(2) no
O203 C202 C204 O206 -23.6(3) no
O301 C302 C304 O305 4.7(2) no
O301 C302 C304 O306 -174.9(1) no
O303 C302 C304 O305 -176.0(2) no
O303 C302 C304 O306 4.4(2) no
N6 C5 C4 C3 -170.7(2) no
N6 C5 C19 C1 147.4(2) no
N6 C5 C19 C17 -19.9(2) no
N6 C7 C8 C9 170.2(1) no
N6 C7 C8 C16 -8.6(2) no
N6 C18 C17 C16 64.8(2) no
N6 C18 C17 C19 -50.9(2) no
N106 C105 C104 C103 -174.6(1) no
N106 C105 C119 C101 152.3(2) no
N106 C105 C119 C117 -18.4(2) no
N106 C107 C108 C109 166.1(1) no
N106 C107 C108 C116 -12.9(2) no
N106 C118 C117 C116 65.4(2) no
N106 C118 C117 C119 -49.3(2) no
C1 C2 C3 C4 -40.8(2) no
C1 C19 C5 C4 25.3(2) no
C1 C19 C17 C16 124.5(2) no
C1 C19 C17 C18 -121.9(2) no
C2 C1 C19 C5 -0.7(3) no
C2 C1 C19 C17 163.5(2) no
C2 C3 O21 C22 173.9(2) no
C2 C3 C4 C5 64.7(2) no
C3 C2 C1 C19 8.8(2) no
C3 C4 C5 C19 -55.3(2) no
C4 C3 O21 C22 -64.7(2) no
C4 C5 N6 C7 -135.2(2) no
C4 C5 N6 C18 106.6(2) no
C4 C5 C19 C17 -142.1(1) no
C5 N6 C7 C8 -65.5(2) no
C5 N6 C18 C17 40.8(2) no
C5 C19 C17 C16 -69.3(2) no
C5 C19 C17 C18 44.4(2) no
C7 N6 C5 C19 104.8(2) no
C7 N6 C18 C17 -79.6(1) no
C7 C8 C9 C10 -177.3(2) no
C7 C8 C16 C15 176.8(2) no
C7 C8 C16 C17 -2.5(2) no
C8 C7 N6 C18 50.9(2) no
C8 C9 C10 C14 0.6(3) no
C8 C16 C15 C14 0.3(2) no
C8 C16 C17 C18 -27.4(2) no
C8 C16 C17 C19 79.0(2) no
C9 C8 C16 C15 -2.0(2) no
C9 C8 C16 C17 178.8(2) no
C9 C10 O11 C12 -178.5(2) no
C9 C10 C14 C15 -2.4(3) no
C10 C9 C8 C16 1.5(2) no
C10 C14 O13 C12 -2.3(2) no
C10 C14 C15 C16 1.9(2) no
C12 O11 C10 C14 2.4(2) no
C12 O13 C14 C15 -178.9(2) no
C14 C15 C16 C17 179.5(1) no
C15 C16 C17 C18 153.3(1) no
C15 C16 C17 C19 -100.2(2) no
C18 N6 C5 C19 -13.4(2) no
C101 C102 C103 C104 -38.6(2) no
C101 C119 C105 C104 28.5(2) no
C101 C119 C117 C116 118.7(2) no
C101 C119 C117 C118 -127.3(2) no
C102 C101 C119 C105 -1.0(3) no
C102 C101 C119 C117 167.4(2) no
C102 C103 O121 C122 170.9(2) no
C102 C103 C104 C105 64.9(2) no
C103 C102 C101 C119 6.1(2) no
C103 C104 C105 C119 -58.2(2) no
C104 C103 O121 C122 -67.8(2) no
C104 C105 N106 C107 -136.4(1) no
C104 C105 N106 C118 106.8(2) no
C104 C105 C119 C117 -142.2(1) no
C105 N106 C107 C108 -63.3(2) no
C105 N106 C118 C117 39.7(2) no
C105 C119 C117 C116 -71.5(2) no
C105 C119 C117 C118 42.4(2) no
C107 N106 C105 C119 103.2(2) no
C107 N106 C118 C117 -78.4(2) no
C107 C108 C109 C110 -178.2(2) no
C107 C108 C116 C115 178.5(2) no
C107 C108 C116 C117 3.1(2) no
C108 C107 N106 C118 51.6(2) no
C108 C109 C110 C114 -0.3(3) no
C108 C116 C115 C114 -0.4(2) no
C108 C116 C117 C118 -30.9(2) no
C108 C116 C117 C119 76.2(2) no
C109 C108 C116 C115 -0.5(3) no
C109 C108 C116 C117 -175.8(2) no
C109 C110 O111 C112 -170.5(2) no
C109 C110 C114 C115 -0.6(3) no
C110 C109 C108 C116 0.9(2) no
C110 C114 O113 C112 -10.2(2) no
C110 C114 C115 C116 1.0(3) no
C112 O111 C110 C114 10.0(2) no
C112 O113 C114 C115 171.1(2) no
C114 C115 C116 C117 174.9(1) no
C115 C116 C117 C118 153.7(1) no
C115 C116 C117 C119 -99.3(2) no
C118 N106 C105 C119 -13.5(2) no
